data_4082712
loop_
_publ_author_name
'Miller, Alexander J. M.'
'Kaminsky, Werner'
'Goldberg, Karen I.'

_publ_section_title
;
 Arene Activation at Iridium Facilitates C--O Bond Cleavage of Aryl Ethers
;
_journal_issue 5
_journal_name_full Organometallics
_journal_page_first 1245
_journal_paper_doi 10.1021/om5000166
_journal_volume 33
_journal_year 2014
_chemical_formula_moiety '3(C18 H25 Ir O2), 6(B F4), 2(C H3 N O2)'
_chemical_formula_sum 'C56 H81 B6 F24 Ir3 N2 O10'
_chemical_formula_weight 2039.69
_chemical_name_common AM1142
_chemical_name_systematic
;
 AM1142
;
_space_group_IT_number 14
_symmetry_cell_setting monoclinic
_symmetry_Int_Tables_number 14
_symmetry_space_group_name_Hall '-P 2ybc'
_symmetry_space_group_name_H-M 'P 1 21/c 1'
_atom_sites_solution_hydrogens geom
_atom_sites_solution_primary direct
_atom_sites_solution_secondary difmap
_audit_conform_dict_location ftp://ftp.iucr.org/pub/cif_core.dic
_audit_conform_dict_name cif_core.dic
_audit_conform_dict_version 2.4
_audit_creation_date 2012-06-01T13:05:12-00:00
_audit_creation_method 'WinGX routine CIF_UPDATE'
_cell_angle_alpha 90
_cell_angle_beta 105.735(7)
_cell_angle_gamma 90
_cell_formula_units_Z 4
_cell_length_a 26.386(4)
_cell_length_b 8.9811(14)
_cell_length_c 30.650(4)
_cell_measurement_reflns_used 274
_cell_measurement_temperature 110(2)
_cell_measurement_theta_max 20
_cell_measurement_theta_min 3
_cell_volume 6991.1(18)
_computing_cell_refinement 'SAINT (Bruker, 2007)'
_computing_data_collection 'APEX2 (Bruker, 2007)'
_computing_data_reduction 'SAINT (Bruker, 2007)'
_computing_molecular_graphics 'ORTEP-3 for Windows (Farrugia, 1997)'
_computing_publication_material 'SHELXL-97 (Sheldrick, 1997)'
_computing_structure_refinement 'SHELXL-97 (Sheldrick, 2008)'
_computing_structure_solution 'SHELXS97 (Sheldrick, 1997)'
_diffrn_ambient_temperature 110(2)
_diffrn_measured_fraction_theta_full 0.995
_diffrn_measured_fraction_theta_max 0.995
_diffrn_measurement_device_type 'Bruker APEXII CCD area-detector'
_diffrn_measurement_method '\f and \w scans'
_diffrn_radiation_monochromator graphite
_diffrn_radiation_type MoK\a
_diffrn_radiation_wavelength 0.71073
_diffrn_reflns_av_R_equivalents 0.0909
_diffrn_reflns_av_unetI/netI 0.1036
_diffrn_reflns_limit_h_max 30
_diffrn_reflns_limit_h_min -31
_diffrn_reflns_limit_k_max 10
_diffrn_reflns_limit_k_min 0
_diffrn_reflns_limit_l_max 36
_diffrn_reflns_limit_l_min 0
_diffrn_reflns_number 13621
_diffrn_reflns_theta_full 25
_diffrn_reflns_theta_max 25.35
_diffrn_reflns_theta_min 2.07
_diffrn_source 'fine-focus sealed tube'
_exptl_absorpt_coefficient_mu 5.815
_exptl_absorpt_correction_T_max 0.8449
_exptl_absorpt_correction_T_min 0.2744
_exptl_absorpt_correction_type multi-scan
_exptl_absorpt_process_details '(SADABS; Bruker, 2007)'
_exptl_crystal_colour colorless
_exptl_crystal_density_diffrn 1.938
_exptl_crystal_density_method 'not measured'
_exptl_crystal_description prism
_exptl_crystal_F_000 3952
_exptl_crystal_size_max 0.3
_exptl_crystal_size_mid 0.05
_exptl_crystal_size_min 0.03
_refine_diff_density_max 1.697
_refine_diff_density_min -3.021
_refine_diff_density_rms 0.251
_refine_ls_extinction_method none
_refine_ls_goodness_of_fit_ref 1.04
_refine_ls_hydrogen_treatment constr
_refine_ls_matrix_type full
_refine_ls_number_parameters 1019
_refine_ls_number_reflns 12759
_refine_ls_number_restraints 772
_refine_ls_restrained_S_all 1.03
_refine_ls_R_factor_all 0.1175
_refine_ls_R_factor_gt 0.0687
_refine_ls_shift/su_max 0.001
_refine_ls_shift/su_mean 0
_refine_ls_structure_factor_coef Fsqd
_refine_ls_weighting_details 'calc w=1/[\s^2^(Fo^2^)+(0.0396P)^2^+145.1651P] where P=(Fo^2^+2Fc^2^)/3'
_refine_ls_weighting_scheme calc
_refine_ls_wR_factor_gt 0.1253
_refine_ls_wR_factor_ref 0.1423
_reflns_number_gt 8417
_reflns_number_total 12759
_reflns_threshold_expression >2\s(I)
_cod_data_source_file om5000166_si_002.cif
_cod_data_source_block AM1142
_cod_original_sg_symbol_H-M 'P 21/c'
_cod_database_code 4082712

loop_
_symmetry_equiv_pos_as_xyz
'x, y, z'
'-x, y+1/2, -z+1/2'
'-x, -y, -z'
'x, -y-1/2, z-1/2'

loop_
_atom_site_label
_atom_site_type_symbol
_atom_site_fract_x
_atom_site_fract_y
_atom_site_fract_z
_atom_site_U_iso_or_equiv
_atom_site_adp_type
_atom_site_occupancy
_atom_site_symmetry_multiplicity
_atom_site_calc_flag
_atom_site_refinement_flags
_atom_site_disorder_assembly
_atom_site_disorder_group
C1 C 0.0726(5) 0.0757(13) 0.1429(4) 0.010(3) Uani 1 1 d U . .
C2 C 0.1019(5) 0.1599(15) 0.1804(4) 0.021(3) Uani 1 1 d U . .
C3 C 0.1464(5) 0.2196(17) 0.1670(4) 0.026(3) Uani 1 1 d . . .
C4 C 0.1429(5) 0.1703(16) 0.1213(4) 0.024(3) Uani 1 1 d . . .
C5 C 0.0956(5) 0.0831(14) 0.1054(4) 0.017(3) Uani 1 1 d . . .
C6 C 0.0223(5) -0.0107(17) 0.1416(4) 0.029(4) Uani 1 1 d . . .
H6A H 0.0314 -0.1126 0.1523 0.044 Uiso 1 1 calc R . .
H6B H -0.0004 -0.0132 0.1104 0.044 Uiso 1 1 calc R . .
H6C H 0.0036 0.0384 0.1612 0.044 Uiso 1 1 calc R . .
C7 C 0.0917(6) 0.1724(16) 0.2246(4) 0.030(4) Uani 1 1 d . . .
H7A H 0.0536 0.1753 0.2208 0.046 Uiso 1 1 calc R . .
H7B H 0.1078 0.2639 0.2396 0.046 Uiso 1 1 calc R . .
H7C H 0.1069 0.0863 0.2433 0.046 Uiso 1 1 calc R . .
C8 C 0.1891(6) 0.314(2) 0.1967(5) 0.045(5) Uani 1 1 d . . .
H8A H 0.2154 0.2503 0.2168 0.068 Uiso 1 1 calc R . .
H8B H 0.1737 0.3813 0.2149 0.068 Uiso 1 1 calc R . .
H8C H 0.2061 0.3733 0.1777 0.068 Uiso 1 1 calc R . .
C9 C 0.1807(5) 0.2011(18) 0.0953(4) 0.029(3) Uani 1 1 d . . .
H9A H 0.201 0.2905 0.1074 0.043 Uiso 1 1 calc R . .
H9B H 0.1618 0.2174 0.0634 0.043 Uiso 1 1 calc R . .
H9C H 0.2046 0.1162 0.0977 0.043 Uiso 1 1 calc R . .
C10 C 0.0790(6) 0.0034(16) 0.0619(4) 0.032(4) Uani 1 1 d . . .
H10A H 0.1007 -0.0858 0.0633 0.048 Uiso 1 1 calc R . .
H10B H 0.0832 0.0686 0.0375 0.048 Uiso 1 1 calc R . .
H10C H 0.0419 -0.0257 0.0561 0.048 Uiso 1 1 calc R . .
C11 C -0.0116(7) 0.3794(17) 0.0848(4) 0.032(4) Uani 1 1 d . . .
C12 C 0.0015(6) 0.4429(15) 0.1288(4) 0.022(3) Uani 1 1 d U . .
C13 C 0.0501(6) 0.5234(18) 0.1449(5) 0.035(4) Uani 1 1 d . . .
H13 H 0.0609 0.5563 0.1755 0.042 Uiso 1 1 calc R . .
C14 C 0.0817(6) 0.5541(15) 0.1157(4) 0.031(4) Uani 1 1 d . . .
H14 H 0.1116 0.6172 0.1252 0.037 Uiso 1 1 calc R . .
C15 C 0.0684(6) 0.4888(16) 0.0717(5) 0.031(4) Uani 1 1 d U . .
H15 H 0.0901 0.5048 0.052 0.037 Uiso 1 1 calc R . .
C16 C 0.0228(6) 0.4006(16) 0.0574(4) 0.025(3) Uani 1 1 d U . .
H16 H 0.0151 0.3541 0.0285 0.03 Uiso 1 1 calc R . .
C17 C -0.0706(7) 0.226(2) 0.0296(4) 0.049(5) Uani 1 1 d . . .
H17A H -0.0764 0.3002 0.0054 0.073 Uiso 1 1 calc R . .
H17B H -0.103 0.1684 0.0265 0.073 Uiso 1 1 calc R . .
H17C H -0.0422 0.1582 0.0273 0.073 Uiso 1 1 calc R . .
C18 C -0.0189(6) 0.4759(17) 0.1993(4) 0.031(4) Uani 1 1 d . . .
H18A H 0.0163 0.4415 0.2159 0.046 Uiso 1 1 calc R . .
H18B H -0.0446 0.4409 0.2148 0.046 Uiso 1 1 calc R . .
H18C H -0.0193 0.5849 0.1982 0.046 Uiso 1 1 calc R . .
C19 C 0.4613(5) 0.7151(17) 0.1707(4) 0.022(3) Uani 1 1 d U . .
C20 C 0.4346(5) 0.5795(15) 0.1492(4) 0.021(3) Uani 1 1 d U . .
C21 C 0.3925(5) 0.6244(17) 0.1125(4) 0.025(3) Uani 1 1 d U . .
C22 C 0.3920(6) 0.784(2) 0.1126(5) 0.034(4) Uani 1 1 d . . .
C23 C 0.4340(6) 0.8371(17) 0.1475(5) 0.030(4) Uani 1 1 d U . .
C24 C 0.5091(7) 0.718(2) 0.2110(5) 0.055(5) Uani 1 1 d U . .
H24A H 0.5326 0.7985 0.2074 0.083 Uiso 1 1 calc R . .
H24B H 0.5277 0.6225 0.2132 0.083 Uiso 1 1 calc R . .
H24C H 0.498 0.7344 0.2387 0.083 Uiso 1 1 calc R . .
C25 C 0.4506(8) 0.426(2) 0.1641(6) 0.062(6) Uani 1 1 d U . .
H25A H 0.4222 0.3768 0.1736 0.093 Uiso 1 1 calc R . .
H25B H 0.4825 0.4286 0.1895 0.093 Uiso 1 1 calc R . .
H25C H 0.4577 0.3703 0.1388 0.093 Uiso 1 1 calc R . .
C26 C 0.3528(8) 0.527(2) 0.0831(6) 0.064(6) Uani 1 1 d U . .
H26A H 0.3693 0.4317 0.0788 0.096 Uiso 1 1 calc R . .
H26B H 0.3385 0.5746 0.0536 0.096 Uiso 1 1 calc R . .
H26C H 0.3243 0.5081 0.0973 0.096 Uiso 1 1 calc R . .
C27 C 0.3520(7) 0.879(2) 0.0804(6) 0.063(6) Uani 1 1 d U . .
H27A H 0.3379 0.8254 0.0518 0.095 Uiso 1 1 calc R . .
H27B H 0.3687 0.9717 0.0744 0.095 Uiso 1 1 calc R . .
H27C H 0.3232 0.9032 0.0938 0.095 Uiso 1 1 calc R . .
C28 C 0.4476(9) 0.993(2) 0.1626(7) 0.074(6) Uani 1 1 d U . .
H28A H 0.4312 1.0187 0.1867 0.112 Uiso 1 1 calc R . .
H28B H 0.4346 1.0611 0.1369 0.112 Uiso 1 1 calc R . .
H28C H 0.4859 1.0031 0.174 0.112 Uiso 1 1 calc R . .
C29 C 0.5450(5) 0.8080(15) 0.0937(4) 0.015(3) Uani 1 1 d U . .
C30 C 0.5508(5) 0.6528(16) 0.1009(4) 0.024(3) Uani 1 1 d U . .
C31 C 0.5143(5) 0.5534(16) 0.0726(4) 0.021(3) Uani 1 1 d . . .
H31 H 0.5175 0.4493 0.078 0.026 Uiso 1 1 calc R . .
C32 C 0.4734(5) 0.6086(16) 0.0366(4) 0.024(3) Uani 1 1 d U . .
H32 H 0.4508 0.5415 0.0163 0.028 Uiso 1 1 calc R . .
C33 C 0.4661(5) 0.7636(16) 0.0306(4) 0.024(3) Uani 1 1 d . . .
H33 H 0.4378 0.8012 0.0069 0.029 Uiso 1 1 calc R . .
C34 C 0.5004(5) 0.8613(15) 0.0595(4) 0.017(3) Uani 1 1 d U . .
H34 H 0.4941 0.9655 0.0564 0.02 Uiso 1 1 calc R . .
C35 C 0.5760(5) 1.0519(14) 0.1140(4) 0.021(3) Uani 1 1 d U . .
H35A H 0.5733 1.0743 0.0821 0.032 Uiso 1 1 calc R . .
H35B H 0.6074 1.1006 0.1333 0.032 Uiso 1 1 calc R . .
H35C H 0.5446 1.0887 0.1217 0.032 Uiso 1 1 calc R . .
C36 C 0.5985(7) 0.4610(18) 0.1485(6) 0.047(5) Uani 1 1 d . . .
H36A H 0.5648 0.4206 0.1509 0.071 Uiso 1 1 calc R . .
H36B H 0.6248 0.4527 0.178 0.071 Uiso 1 1 calc R . .
H36C H 0.6104 0.4047 0.1258 0.071 Uiso 1 1 calc R . .
C37 C 0.1534(5) 0.2862(18) 0.3896(4) 0.026(3) Uani 1 1 d U . .
C38 C 0.1742(6) 0.4188(16) 0.4119(5) 0.023(3) Uani 1 1 d . . .
C39 C 0.2090(5) 0.3823(15) 0.4568(4) 0.018(3) Uani 1 1 d U . .
C40 C 0.2087(5) 0.2240(16) 0.4607(4) 0.018(3) Uani 1 1 d . . .
C41 C 0.1740(5) 0.1601(16) 0.4187(4) 0.022(3) Uani 1 1 d . . .
C42 C 0.1169(5) 0.2781(19) 0.3428(4) 0.032(4) Uani 1 1 d . . .
H42A H 0.0808 0.2986 0.344 0.048 Uiso 1 1 calc R . .
H42B H 0.1185 0.1782 0.3303 0.048 Uiso 1 1 calc R . .
H42C H 0.1274 0.352 0.3234 0.048 Uiso 1 1 calc R . .
C43 C 0.1605(6) 0.5763(15) 0.3946(5) 0.031(4) Uani 1 1 d . . .
H43A H 0.1559 0.5791 0.3618 0.047 Uiso 1 1 calc R . .
H43B H 0.189 0.644 0.4097 0.047 Uiso 1 1 calc R . .
H43C H 0.1278 0.6075 0.4012 0.047 Uiso 1 1 calc R . .
C44 C 0.2355(6) 0.4893(16) 0.4922(4) 0.028(3) Uani 1 1 d . . .
H44A H 0.2127 0.5112 0.5118 0.042 Uiso 1 1 calc R . .
H44B H 0.2429 0.5816 0.478 0.042 Uiso 1 1 calc R . .
H44C H 0.2687 0.4463 0.5104 0.042 Uiso 1 1 calc R . .
C45 C 0.2351(6) 0.1351(17) 0.5005(4) 0.031(4) Uani 1 1 d . . .
H45A H 0.2479 0.0419 0.4907 0.047 Uiso 1 1 calc R . .
H45B H 0.2102 0.1125 0.5182 0.047 Uiso 1 1 calc R . .
H45C H 0.265 0.1913 0.5193 0.047 Uiso 1 1 calc R . .
C46 C 0.1630(6) 0.0022(18) 0.4107(5) 0.034(4) Uani 1 1 d . . .
H46A H 0.1321 -0.025 0.4209 0.051 Uiso 1 1 calc R . .
H46B H 0.1934 -0.056 0.4275 0.051 Uiso 1 1 calc R . .
H46C H 0.156 -0.0187 0.3782 0.051 Uiso 1 1 calc R . .
C47 C 0.2599(5) 0.1997(16) 0.3385(4) 0.020(3) Uani 1 1 d . . .
C48 C 0.2643(5) 0.3575(15) 0.3391(4) 0.017(3) Uani 1 1 d U . .
C49 C 0.2945(5) 0.4272(15) 0.3787(4) 0.017(3) Uani 1 1 d U . .
H49 H 0.2953 0.5329 0.3803 0.02 Uiso 1 1 calc R . .
C50 C 0.3239(5) 0.3434(14) 0.4161(4) 0.018(3) Uani 1 1 d U . .
H50 H 0.3463 0.3927 0.4415 0.022 Uiso 1 1 calc R . .
C51 C 0.3200(5) 0.1890(16) 0.4157(4) 0.026(3) Uani 1 1 d U . .
H51 H 0.3395 0.1322 0.4408 0.031 Uiso 1 1 calc R . .
C52 C 0.2869(5) 0.1177(16) 0.3774(4) 0.024(3) Uani 1 1 d U . .
H52 H 0.2825 0.0128 0.3778 0.028 Uiso 1 1 calc R . .
C53 C 0.2230(6) -0.0188(15) 0.2982(5) 0.026(3) Uani 1 1 d U . .
H53A H 0.2574 -0.0642 0.3008 0.04 Uiso 1 1 calc R . .
H53B H 0.1985 -0.0469 0.2691 0.04 Uiso 1 1 calc R . .
H53C H 0.2093 -0.054 0.3231 0.04 Uiso 1 1 calc R . .
C54 C 0.2407(5) 0.5877(15) 0.3002(5) 0.027(3) Uani 1 1 d U . .
H54A H 0.2258 0.631 0.3234 0.041 Uiso 1 1 calc R . .
H54B H 0.2208 0.6233 0.2702 0.041 Uiso 1 1 calc R . .
H54C H 0.2776 0.6176 0.306 0.041 Uiso 1 1 calc R . .
O1 O -0.0560(4) 0.3005(13) 0.0738(3) 0.034(3) Uani 1 1 d . . .
O2 O -0.0321(4) 0.4176(11) 0.1540(3) 0.025(2) Uani 1 1 d . . .
O3 O 0.5802(3) 0.8945(10) 0.1209(3) 0.023(2) Uani 1 1 d . . .
O4 O 0.5919(3) 0.6147(11) 0.1353(3) 0.027(2) Uani 1 1 d U . .
O5 O 0.2283(4) 0.1404(10) 0.3006(3) 0.022(2) Uani 1 1 d . . .
O6 O 0.2374(3) 0.4269(10) 0.3017(3) 0.021(2) Uani 1 1 d . . .
B1 B -0.0913(5) 0.1779(13) 0.2315(4) 0.027(4) Uani 1 1 d D . .
F1 F -0.1280(3) 0.2674(9) 0.2022(3) 0.038(2) Uani 1 1 d DU . .
F2 F -0.1153(3) 0.0538(9) 0.2426(3) 0.039(2) Uani 1 1 d DU . .
F3 F -0.0684(4) 0.2577(9) 0.2700(2) 0.044(2) Uani 1 1 d DU . .
F4 F -0.0520(3) 0.1371(11) 0.2118(3) 0.052(3) Uani 1 1 d DU . .
B2 B 0.4207(4) 0.2056(14) 0.0219(4) 0.019(3) Uani 1 1 d DU . .
F5 F 0.4628(3) 0.2205(10) 0.0602(3) 0.049(2) Uani 1 1 d DU . .
F6 F 0.4268(3) 0.0756(8) 0.0000(2) 0.0292(19) Uani 1 1 d DU . .
F8 F 0.3743(4) 0.2052(13) 0.0332(3) 0.066(3) Uani 1 1 d DU . .
F7 F 0.4208(3) 0.3257(8) -0.0072(2) 0.0275(19) Uani 1 1 d DU . .
B3 B 0.0639(5) 0.2436(13) 0.4555(4) 0.019(3) Uani 1 1 d DU . .
F12 F 0.0162(3) 0.2631(10) 0.4660(2) 0.037(2) Uani 1 1 d DU . .
F11 F 0.0552(3) 0.1912(9) 0.4119(2) 0.0313(19) Uani 1 1 d DU . .
F9 F 0.0898(4) 0.3749(11) 0.4598(3) 0.060(3) Uani 1 1 d DU . .
F10 F 0.0925(4) 0.1409(11) 0.4853(3) 0.055(3) Uani 1 1 d DU . .
B4 B 0.3300(5) 0.7898(14) 0.4403(4) 0.022(3) Uani 1 1 d DU . .
F15 F 0.3770(3) 0.8677(10) 0.4475(3) 0.055(3) Uani 1 1 d DU . .
F13 F 0.3089(3) 0.7730(9) 0.3941(2) 0.039(2) Uani 1 1 d DU . .
F16 F 0.2965(4) 0.8693(11) 0.4581(3) 0.059(3) Uani 1 1 d DU . .
F14 F 0.3399(3) 0.6521(9) 0.4608(3) 0.038(2) Uani 1 1 d DU . .
B5 B 0.3997(8) 0.699(2) 0.2652(7) 0.038(6) Uani 0.5 1 d PDU A 1
F17 F 0.3581(10) 0.700(4) 0.2844(11) 0.036(3) Uani 0.5 1 d PDU A 1
F18 F 0.4109(7) 0.8415(18) 0.2553(6) 0.053(5) Uani 0.5 1 d PDU A 1
F20 F 0.3883(9) 0.612(2) 0.2269(6) 0.052(6) Uani 0.5 1 d PDU A 1
F19 F 0.4441(8) 0.639(3) 0.2956(7) 0.073(7) Uani 0.5 1 d PDU A 1
B5B B 0.4016(8) 0.659(2) 0.2673(7) 0.039(6) Uani 0.5 1 d PDU B 2
F17B F 0.3592(10) 0.682(4) 0.2848(11) 0.036(3) Uani 0.5 1 d PDU B 2
F21 F 0.4457(7) 0.733(2) 0.2927(6) 0.047(5) Uani 0.5 1 d PDU B 2
F23 F 0.3887(9) 0.690(3) 0.2221(6) 0.066(7) Uani 0.5 1 d PDU B 2
F22 F 0.4146(10) 0.509(2) 0.2725(8) 0.098(9) Uani 0.5 1 d PDU B 2
B6 B 0.1992(8) 0.690(2) 0.0761(7) 0.050(6) Uani 0.626(12) 1 d PDU C 3
F24 F 0.2119(8) 0.5567(18) 0.0990(6) 0.074(6) Uani 0.626(12) 1 d PDU C 3
F25 F 0.1659(8) 0.657(3) 0.0342(6) 0.111(8) Uani 0.626(12) 1 d PDU C 3
F26 F 0.1745(9) 0.778(3) 0.0998(8) 0.127(9) Uani 0.626(12) 1 d PDU C 3
F27 F 0.2447(8) 0.759(3) 0.0739(7) 0.111(8) Uani 0.626(12) 1 d PDU C 3
B6B B 0.2063(9) 0.694(3) 0.0688(8) 0.050(6) Uani 0.374(12) 1 d PDU C 4
F30 F 0.2438(11) 0.600(3) 0.0956(9) 0.074(10) Uani 0.374(12) 1 d PDU C 4
F31 F 0.2098(13) 0.695(4) 0.0247(7) 0.095(12) Uani 0.374(12) 1 d PDU C 4
F29 F 0.1564(8) 0.648(3) 0.0667(9) 0.063(9) Uani 0.374(12) 1 d PDU C 4
F28 F 0.2149(9) 0.835(2) 0.0868(7) 0.036(6) Uani 0.374(12) 1 d PDU C 4
Ir1 Ir 0.07445(2) 0.30571(6) 0.121613(16) 0.02146(14) Uani 1 1 d . . .
Ir2 Ir 0.464883(19) 0.70786(6) 0.101079(15) 0.01610(13) Uani 1 1 d . . .
Ir3 Ir 0.239149(19) 0.28476(6) 0.403722(15) 0.01577(13) Uani 1 1 d . . .
N1 N 0.338(2) 0.268(6) 0.2210(14) 0.16(3) Uiso 0.45(2) 1 d PD D 5
O7 O 0.342(2) 0.156(5) 0.2023(15) 0.14(2) Uiso 0.45(2) 1 d PD D 5
O8 O 0.316(3) 0.381(6) 0.2003(17) 0.22(3) Uiso 0.45(2) 1 d PD D 5
C55 C 0.331(2) 0.248(6) 0.2664(13) 0.076(16) Uiso 0.45(2) 1 d PD D 5
H56A H 0.3039 0.1721 0.2655 0.114 Uiso 0.45(2) 1 calc PR D 5
H56B H 0.3194 0.3428 0.2768 0.114 Uiso 0.45(2) 1 calc PR D 5
H56C H 0.3641 0.2173 0.2873 0.114 Uiso 0.45(2) 1 calc PR D 5
N2 N 0.3358(9) 0.188(3) 0.2415(8) 0.038(7) Uiso 0.55(2) 1 d PD D 6
O9 O 0.3188(10) 0.096(3) 0.2611(8) 0.079(10) Uiso 0.55(2) 1 d PD D 6
O10 O 0.3701(16) 0.168(4) 0.2203(14) 0.139(16) Uiso 0.55(2) 1 d PD D 6
C56 C 0.3458(14) 0.333(3) 0.2641(11) 0.060(11) Uiso 0.55(2) 1 d PD D 6
H56D H 0.3648 0.3967 0.2479 0.09 Uiso 0.55(2) 1 calc PR D 6
H56E H 0.3672 0.3189 0.2954 0.09 Uiso 0.55(2) 1 calc PR D 6
H56F H 0.3123 0.3794 0.2641 0.09 Uiso 0.55(2) 1 calc PR D 6
N3 N 0.2197(9) 0.817(3) 0.1885(9) 0.067(8) Uiso 0.626(12) 1 d PD C 7
O11 O 0.2055(12) 0.939(3) 0.1856(10) 0.114(10) Uiso 0.626(12) 1 d PD C 7
O12 O 0.1949(12) 0.702(3) 0.1930(10) 0.126(11) Uiso 0.626(12) 1 d PD C 7
C57 C 0.2734(11) 0.783(4) 0.1875(12) 0.067(10) Uiso 0.626(12) 1 d PD C 7
H11A H 0.2952 0.8726 0.1954 0.1 Uiso 0.626(12) 1 calc PR C 7
H11B H 0.2734 0.7498 0.1571 0.1 Uiso 0.626(12) 1 calc PR C 7
H11C H 0.2877 0.7041 0.2095 0.1 Uiso 0.626(12) 1 calc PR C 7
N4 N 0.2796(18) 0.984(5) 0.1765(16) 0.102(19) Uiso 0.374(12) 1 d PD C 8
O13 O 0.2402(18) 1.016(5) 0.1853(14) 0.096(15) Uiso 0.374(12) 1 d PD C 8
O14 O 0.295(3) 1.039(7) 0.145(2) 0.22(4) Uiso 0.374(12) 1 d PD C 8
C58 C 0.292(2) 0.826(5) 0.182(2) 0.09(2) Uiso 0.374(12) 1 d PD C 8
H62A H 0.314 0.8073 0.2131 0.13 Uiso 0.374(12) 1 calc PR C 8
H62B H 0.3116 0.7953 0.1605 0.13 Uiso 0.374(12) 1 calc PR C 8
H62C H 0.2596 0.7678 0.1767 0.13 Uiso 0.374(12) 1 calc PR C 8

loop_
_atom_site_aniso_label
_atom_site_aniso_U_11
_atom_site_aniso_U_22
_atom_site_aniso_U_33
_atom_site_aniso_U_23
_atom_site_aniso_U_13
_atom_site_aniso_U_12
C1 0.013(4) 0.010(4) 0.009(3) 0.006(3) 0.005(3) 0.000(3)
C2 0.022(6) 0.029(6) 0.014(5) -0.001(4) 0.008(4) 0.004(5)
C3 0.026(8) 0.031(8) 0.021(7) -0.006(6) 0.007(6) -0.005(7)
C4 0.021(8) 0.035(9) 0.013(6) -0.006(6) -0.001(6) 0.007(7)
C5 0.026(8) 0.010(7) 0.021(7) -0.004(5) 0.013(6) 0.003(6)
C6 0.025(8) 0.042(10) 0.024(7) -0.002(7) 0.012(6) -0.007(7)
C7 0.034(9) 0.031(9) 0.025(7) -0.002(6) 0.006(6) 0.003(7)
C8 0.044(10) 0.056(12) 0.036(8) -0.004(8) 0.011(7) -0.035(9)
C9 0.021(7) 0.045(9) 0.018(6) 0.003(7) 0.002(6) -0.004(8)
C10 0.043(10) 0.024(9) 0.031(8) -0.007(7) 0.012(7) 0.005(7)
C11 0.053(11) 0.026(9) 0.017(7) 0.014(6) 0.011(7) 0.027(8)
C12 0.033(6) 0.018(6) 0.016(5) 0.009(4) 0.008(5) 0.007(5)
C13 0.040(10) 0.048(11) 0.023(8) 0.004(7) 0.020(7) 0.000(8)
C14 0.052(11) 0.015(8) 0.028(8) 0.006(6) 0.017(7) -0.011(7)
C15 0.041(6) 0.027(6) 0.031(6) 0.007(5) 0.019(5) 0.006(5)
C16 0.038(6) 0.024(6) 0.016(5) 0.004(4) 0.012(5) 0.010(5)
C17 0.059(12) 0.067(13) 0.019(7) -0.002(8) 0.009(7) 0.025(10)
C18 0.032(9) 0.041(10) 0.023(7) -0.001(7) 0.016(7) 0.006(8)
C19 0.017(5) 0.031(6) 0.021(5) -0.009(5) 0.010(4) -0.003(5)
C20 0.024(6) 0.018(6) 0.024(5) 0.004(4) 0.015(5) 0.008(5)
C21 0.019(6) 0.025(6) 0.030(5) -0.007(5) 0.007(5) -0.007(5)
C22 0.025(8) 0.046(10) 0.033(8) 0.019(8) 0.012(7) 0.006(8)
C23 0.026(6) 0.034(6) 0.037(6) -0.004(5) 0.021(5) -0.001(5)
C24 0.045(7) 0.075(8) 0.049(7) -0.003(6) 0.020(5) -0.002(6)
C25 0.072(8) 0.060(8) 0.063(7) 0.015(6) 0.033(6) 0.007(6)
C26 0.059(8) 0.075(8) 0.063(7) -0.012(6) 0.025(6) -0.022(6)
C27 0.057(8) 0.074(8) 0.066(7) 0.015(6) 0.028(6) 0.012(6)
C28 0.076(9) 0.072(9) 0.084(8) -0.015(6) 0.036(6) -0.003(6)
C29 0.012(5) 0.017(5) 0.022(5) 0.001(4) 0.013(4) 0.000(5)
C30 0.023(6) 0.025(6) 0.027(5) 0.001(5) 0.013(5) 0.004(5)
C31 0.025(8) 0.019(8) 0.026(7) 0.005(6) 0.018(6) 0.000(6)
C32 0.023(6) 0.030(6) 0.024(5) -0.006(5) 0.015(5) -0.006(5)
C33 0.024(8) 0.037(9) 0.011(6) -0.002(6) 0.004(5) -0.007(7)
C34 0.018(5) 0.019(5) 0.014(5) 0.007(4) 0.005(4) -0.001(5)
C35 0.019(5) 0.019(5) 0.026(5) 0.000(4) 0.007(4) -0.005(5)
C36 0.036(10) 0.032(10) 0.079(12) 0.020(9) 0.024(9) -0.001(8)
C37 0.019(5) 0.035(6) 0.026(5) -0.003(5) 0.009(4) -0.006(5)
C38 0.023(8) 0.020(8) 0.033(8) 0.006(6) 0.019(7) 0.006(7)
C39 0.015(5) 0.022(6) 0.016(5) -0.003(4) 0.003(4) -0.002(5)
C40 0.014(7) 0.024(8) 0.018(6) -0.011(6) 0.007(5) -0.002(6)
C41 0.013(7) 0.034(9) 0.022(7) -0.002(6) 0.009(6) 0.002(6)
C42 0.014(7) 0.061(11) 0.020(7) 0.009(7) 0.002(6) 0.007(8)
C43 0.037(10) 0.012(8) 0.050(9) 0.002(7) 0.020(8) 0.012(7)
C44 0.032(9) 0.025(9) 0.029(8) -0.007(6) 0.013(7) 0.000(7)
C45 0.036(9) 0.026(9) 0.030(8) 0.000(7) 0.006(7) 0.007(7)
C46 0.011(8) 0.047(11) 0.046(9) 0.008(8) 0.013(7) 0.000(7)
C47 0.020(7) 0.021(8) 0.018(6) -0.002(6) 0.007(5) -0.004(7)
C48 0.013(5) 0.019(5) 0.020(5) -0.003(4) 0.008(4) 0.001(5)
C49 0.015(4) 0.015(4) 0.019(4) -0.001(3) 0.005(3) 0.002(3)
C50 0.007(5) 0.022(6) 0.023(5) -0.006(4) 0.000(4) 0.004(4)
C51 0.022(5) 0.022(6) 0.030(5) 0.003(5) 0.001(4) 0.010(5)
C52 0.020(6) 0.021(6) 0.029(5) -0.005(5) 0.005(5) -0.001(5)
C53 0.025(6) 0.022(6) 0.031(6) -0.004(5) 0.005(5) 0.000(5)
C54 0.020(6) 0.025(6) 0.035(6) -0.006(5) 0.004(5) 0.002(5)
O1 0.039(6) 0.045(7) 0.018(5) -0.004(5) 0.010(4) 0.017(6)
O2 0.027(6) 0.033(6) 0.020(5) 0.004(4) 0.014(4) 0.007(5)
O3 0.010(5) 0.026(5) 0.028(5) 0.002(4) -0.002(4) -0.008(4)
O4 0.013(4) 0.032(5) 0.037(4) 0.010(4) 0.007(4) 0.003(4)
O5 0.024(5) 0.015(5) 0.028(5) -0.007(4) 0.008(4) -0.005(4)
O6 0.014(5) 0.015(5) 0.031(5) -0.001(4) 0.002(4) 0.002(4)
B1 0.033(10) 0.017(9) 0.028(8) -0.002(7) 0.002(7) 0.011(8)
F1 0.030(4) 0.038(5) 0.043(4) 0.005(4) 0.006(3) 0.006(4)
F2 0.027(4) 0.040(5) 0.048(4) 0.003(4) 0.008(3) -0.007(4)
F3 0.056(5) 0.041(5) 0.032(4) -0.005(3) 0.006(4) -0.007(4)
F4 0.050(5) 0.063(5) 0.048(4) -0.001(4) 0.021(4) 0.014(4)
B2 0.019(5) 0.018(5) 0.020(5) 0.000(4) 0.003(4) -0.005(4)
F5 0.059(5) 0.036(4) 0.037(4) -0.003(4) -0.013(4) 0.006(4)
F6 0.025(4) 0.024(4) 0.033(4) -0.004(3) -0.001(3) 0.000(3)
F8 0.067(5) 0.069(6) 0.074(5) -0.003(5) 0.037(4) -0.001(5)
F7 0.030(4) 0.020(4) 0.030(4) 0.003(3) 0.002(3) -0.001(3)
B3 0.016(6) 0.023(6) 0.019(5) -0.001(5) 0.006(5) -0.002(5)
F12 0.030(4) 0.058(5) 0.029(4) 0.004(3) 0.017(3) 0.017(4)
F11 0.028(4) 0.039(4) 0.031(4) -0.011(3) 0.016(3) -0.004(4)
F9 0.071(5) 0.061(5) 0.063(5) -0.027(4) 0.044(4) -0.026(5)
F10 0.051(5) 0.075(6) 0.045(4) 0.022(4) 0.021(4) 0.026(4)
B4 0.022(5) 0.021(5) 0.023(5) -0.001(4) 0.006(4) 0.003(4)
F15 0.049(5) 0.043(5) 0.060(5) 0.005(4) -0.009(4) -0.009(4)
F13 0.049(5) 0.027(4) 0.032(4) -0.006(3) -0.005(3) 0.001(4)
F16 0.063(5) 0.063(5) 0.058(5) -0.002(4) 0.029(4) 0.022(5)
F14 0.042(4) 0.030(4) 0.036(4) 0.002(3) 0.001(3) 0.001(4)
B5 0.037(7) 0.042(8) 0.036(7) -0.001(5) 0.011(5) 0.002(5)
F17 0.032(4) 0.043(5) 0.033(4) -0.002(4) 0.011(3) 0.000(4)
F18 0.053(8) 0.057(8) 0.052(7) -0.004(6) 0.022(6) -0.001(6)
F20 0.058(8) 0.053(8) 0.053(8) -0.015(6) 0.028(6) -0.004(6)
F19 0.065(9) 0.079(9) 0.076(9) 0.013(7) 0.022(6) 0.008(7)
B5B 0.038(7) 0.043(8) 0.037(7) 0.000(5) 0.011(5) 0.001(5)
F17B 0.032(4) 0.043(5) 0.033(4) -0.002(4) 0.011(3) 0.000(4)
F21 0.042(7) 0.047(8) 0.055(7) -0.014(6) 0.016(6) -0.005(6)
F23 0.064(9) 0.076(9) 0.063(9) 0.006(6) 0.027(6) 0.005(7)
F22 0.097(10) 0.094(10) 0.103(10) -0.004(7) 0.024(7) 0.009(7)
B6 0.047(8) 0.052(8) 0.052(8) -0.003(5) 0.016(5) -0.003(5)
F24 0.075(8) 0.068(8) 0.079(8) 0.013(6) 0.020(6) -0.002(6)
F25 0.102(10) 0.112(10) 0.110(10) -0.002(7) 0.016(6) -0.004(7)
F26 0.124(11) 0.123(11) 0.137(11) -0.005(7) 0.042(7) 0.008(7)
F27 0.104(10) 0.116(11) 0.113(10) 0.010(7) 0.030(7) -0.012(7)
B6B 0.047(8) 0.052(8) 0.052(8) -0.002(5) 0.015(5) -0.003(5)
F30 0.073(11) 0.073(11) 0.076(11) 0.000(5) 0.019(5) 0.002(5)
F31 0.098(12) 0.096(13) 0.095(12) -0.001(5) 0.030(6) -0.001(5)
F29 0.061(9) 0.065(9) 0.063(9) 0.001(3) 0.017(4) -0.002(3)
F28 0.041(9) 0.031(9) 0.038(8) 0.001(6) 0.014(6) -0.002(6)
Ir1 0.0316(3) 0.0204(3) 0.0153(2) 0.0010(2) 0.0114(2) 0.0004(3)
Ir2 0.0116(3) 0.0181(3) 0.0188(2) 0.0009(2) 0.00432(19) -0.0034(2)
Ir3 0.0104(3) 0.0152(3) 0.0188(2) -0.0026(2) -0.00090(19) 0.0029(2)

loop_
_atom_type_symbol
_atom_type_description
_atom_type_scat_dispersion_real
_atom_type_scat_dispersion_imag
_atom_type_scat_source
C C 0.0033 0.0016 'International Tables Vol C Tables 4.2.6.8 and 6.1.1.4'
H H 0 0 'International Tables Vol C Tables 4.2.6.8 and 6.1.1.4'
O O 0.0106 0.006 'International Tables Vol C Tables 4.2.6.8 and 6.1.1.4'
B B 0.0013 0.0007 'International Tables Vol C Tables 4.2.6.8 and 6.1.1.4'
F F 0.0171 0.0103 'International Tables Vol C Tables 4.2.6.8 and 6.1.1.4'
Ir Ir -1.4442 7.9887 'International Tables Vol C Tables 4.2.6.8 and 6.1.1.4'
N N 0.0061 0.0033 'International Tables Vol C Tables 4.2.6.8 and 6.1.1.4'

loop_
_geom_angle_atom_site_label_1
_geom_angle_atom_site_label_2
_geom_angle_atom_site_label_3
_geom_angle
C2 C1 C5 111.5(11)
C2 C1 C6 124.9(11)
C5 C1 C6 123.6(11)
C2 C1 Ir1 71.6(7)
C5 C1 Ir1 70.5(7)
C6 C1 Ir1 124.4(9)
C1 C2 C3 106.0(10)
C1 C2 C7 126.7(12)
C3 C2 C7 127.1(12)
C1 C2 Ir1 70.5(7)
C3 C2 Ir1 70.0(7)
C7 C2 Ir1 128.1(10)
C2 C3 C4 108.4(11)
C2 C3 C8 124.8(12)
C4 C3 C8 126.8(13)
C2 C3 Ir1 71.2(7)
C4 C3 Ir1 70.9(7)
C8 C3 Ir1 124.6(12)
C5 C4 C3 108.3(12)
C5 C4 C9 125.2(11)
C3 C4 C9 126.4(12)
C5 C4 Ir1 70.2(7)
C3 C4 Ir1 70.2(8)
C9 C4 Ir1 125.9(10)
C1 C5 C4 105.7(10)
C1 C5 C10 127.9(12)
C4 C5 C10 125.9(12)
C1 C5 Ir1 70.7(7)
C4 C5 Ir1 71.1(7)
C10 C5 Ir1 128.6(9)
C1 C6 H6A 109.5
C1 C6 H6B 109.5
H6A C6 H6B 109.5
C1 C6 H6C 109.5
H6A C6 H6C 109.5
H6B C6 H6C 109.5
C2 C7 H7A 109.5
C2 C7 H7B 109.5
H7A C7 H7B 109.5
C2 C7 H7C 109.5
H7A C7 H7C 109.5
H7B C7 H7C 109.5
C3 C8 H8A 109.5
C3 C8 H8B 109.5
H8A C8 H8B 109.5
C3 C8 H8C 109.5
H8A C8 H8C 109.5
H8B C8 H8C 109.5
C4 C9 H9A 109.5
C4 C9 H9B 109.5
H9A C9 H9B 109.5
C4 C9 H9C 109.5
H9A C9 H9C 109.5
H9B C9 H9C 109.5
C5 C10 H10A 109.5
C5 C10 H10B 109.5
H10A C10 H10B 109.5
C5 C10 H10C 109.5
H10A C10 H10C 109.5
H10B C10 H10C 109.5
O1 C11 C16 126.0(13)
O1 C11 C12 115.1(13)
C16 C11 C12 118.9(15)
O1 C11 Ir1 130.0(10)
C16 C11 Ir1 68.1(8)
C12 C11 Ir1 72.6(8)
O2 C12 C11 116.7(13)
O2 C12 C13 123.7(11)
C11 C12 C13 119.5(13)
O2 C12 Ir1 130.7(9)
C11 C12 Ir1 72.1(8)
C13 C12 Ir1 67.5(8)
C14 C13 C12 120.6(13)
C14 C13 Ir1 72.3(9)
C12 C13 Ir1 76.0(9)
C14 C13 H13 119.7
C12 C13 H13 119.7
Ir1 C13 H13 123.5
C13 C14 C15 119.0(14)
C13 C14 Ir1 71.2(9)
C15 C14 Ir1 70.3(8)
C13 C14 H14 120.5
C15 C14 H14 120.5
Ir1 C14 H14 130.5
C16 C15 C14 119.8(13)
C16 C15 Ir1 72.1(8)
C14 C15 Ir1 72.5(8)
C16 C15 H15 120.1
C14 C15 H15 120.1
Ir1 C15 H15 127.3
C15 C16 C11 121.8(13)
C15 C16 Ir1 71.1(8)
C11 C16 Ir1 76.2(8)
C15 C16 H16 119.1
C11 C16 H16 119.1
Ir1 C16 H16 125.3
O1 C17 H17A 109.5
O1 C17 H17B 109.5
H17A C17 H17B 109.5
O1 C17 H17C 109.5
H17A C17 H17C 109.5
H17B C17 H17C 109.5
O2 C18 H18A 109.5
O2 C18 H18B 109.5
H18A C18 H18B 109.5
O2 C18 H18C 109.5
H18A C18 H18C 109.5
H18B C18 H18C 109.5
C23 C19 C20 107.7(11)
C23 C19 C24 127.3(14)
C20 C19 C24 124.9(14)
C23 C19 Ir2 71.2(8)
C20 C19 Ir2 71.3(7)
C24 C19 Ir2 124.0(10)
C21 C20 C19 107.3(12)
C21 C20 C25 127.7(14)
C19 C20 C25 125.0(13)
C21 C20 Ir2 70.3(8)
C19 C20 Ir2 69.2(7)
C25 C20 Ir2 124.9(11)
C20 C21 C22 107.0(12)
C20 C21 C26 126.4(15)
C22 C21 C26 126.3(15)
C20 C21 Ir2 72.0(8)
C22 C21 Ir2 70.4(9)
C26 C21 Ir2 128.2(11)
C23 C22 C21 109.7(13)
C23 C22 C27 125.2(17)
C21 C22 C27 125.1(15)
C23 C22 Ir2 71.2(8)
C21 C22 Ir2 71.0(9)
C27 C22 Ir2 124.8(11)
C19 C23 C22 108.2(13)
C19 C23 C28 122.3(15)
C22 C23 C28 129.3(16)
C19 C23 Ir2 71.2(8)
C22 C23 Ir2 71.0(8)
C28 C23 Ir2 127.4(12)
C19 C24 H24A 109.5
C19 C24 H24B 109.5
H24A C24 H24B 109.5
C19 C24 H24C 109.5
H24A C24 H24C 109.5
H24B C24 H24C 109.5
C20 C25 H25A 109.5
C20 C25 H25B 109.5
H25A C25 H25B 109.5
C20 C25 H25C 109.5
H25A C25 H25C 109.5
H25B C25 H25C 109.5
C21 C26 H26A 109.5
C21 C26 H26B 109.5
H26A C26 H26B 109.5
C21 C26 H26C 109.5
H26A C26 H26C 109.5
H26B C26 H26C 109.5
C22 C27 H27A 109.5
C22 C27 H27B 109.5
H27A C27 H27B 109.5
C22 C27 H27C 109.5
H27A C27 H27C 109.5
H27B C27 H27C 109.5
C23 C28 H28A 109.5
C23 C28 H28B 109.5
H28A C28 H28B 109.5
C23 C28 H28C 109.5
H28A C28 H28C 109.5
H28B C28 H28C 109.5
O3 C29 C30 117.0(11)
O3 C29 C34 124.4(12)
C30 C29 C34 118.6(12)
O3 C29 Ir2 131.1(8)
C30 C29 Ir2 70.8(8)
C34 C29 Ir2 67.6(7)
O4 C30 C29 114.0(12)
O4 C30 C31 126.3(13)
C29 C30 C31 119.7(12)
O4 C30 Ir2 129.5(9)
C29 C30 Ir2 74.1(8)
C31 C30 Ir2 68.6(8)
C32 C31 C30 120.4(13)
C32 C31 Ir2 71.6(8)
C30 C31 Ir2 75.1(8)
C32 C31 H31 119.8
C30 C31 H31 119.8
Ir2 C31 H31 125.2
C31 C32 C33 119.9(13)
C31 C32 Ir2 71.7(7)
C33 C32 Ir2 71.3(7)
C31 C32 H32 120.1
C33 C32 H32 120.1
Ir2 C32 H32 129.3
C34 C33 C32 119.8(13)
C34 C33 Ir2 72.7(7)
C32 C33 Ir2 71.9(7)
C34 C33 H33 120.1
C32 C33 H33 120.1
Ir2 C33 H33 127.3
C33 C34 C29 121.3(13)
C33 C34 Ir2 71.0(7)
C29 C34 Ir2 76.4(7)
C33 C34 H34 119.4
C29 C34 H34 119.4
Ir2 C34 H34 124.8
O3 C35 H35A 109.5
O3 C35 H35B 109.5
H35A C35 H35B 109.5
O3 C35 H35C 109.5
H35A C35 H35C 109.5
H35B C35 H35C 109.5
O4 C36 H36A 109.5
O4 C36 H36B 109.5
H36A C36 H36B 109.5
O4 C36 H36C 109.5
H36A C36 H36C 109.5
H36B C36 H36C 109.5
C38 C37 C41 109.2(11)
C38 C37 C42 124.8(14)
C41 C37 C42 125.9(14)
C38 C37 Ir3 70.3(8)
C41 C37 Ir3 71.3(8)
C42 C37 Ir3 123.5(9)
C37 C38 C39 109.2(12)
C37 C38 C43 126.4(13)
C39 C38 C43 124.3(13)
C37 C38 Ir3 71.9(8)
C39 C38 Ir3 70.8(7)
C43 C38 Ir3 126.7(10)
C40 C39 C38 106.6(11)
C40 C39 C44 126.8(12)
C38 C39 C44 126.5(12)
C40 C39 Ir3 70.9(7)
C38 C39 Ir3 69.7(7)
C44 C39 Ir3 127.9(10)
C39 C40 C45 126.9(11)
C39 C40 C41 109.3(11)
C45 C40 C41 123.7(13)
C39 C40 Ir3 70.8(8)
C45 C40 Ir3 127.4(10)
C41 C40 Ir3 71.2(7)
C37 C41 C46 129.1(12)
C37 C41 C40 105.8(12)
C46 C41 C40 125.1(12)
C37 C41 Ir3 70.0(8)
C46 C41 Ir3 126.2(10)
C40 C41 Ir3 69.4(7)
C37 C42 H42A 109.5
C37 C42 H42B 109.5
H42A C42 H42B 109.5
C37 C42 H42C 109.5
H42A C42 H42C 109.5
H42B C42 H42C 109.5
C38 C43 H43A 109.5
C38 C43 H43B 109.5
H43A C43 H43B 109.5
C38 C43 H43C 109.5
H43A C43 H43C 109.5
H43B C43 H43C 109.5
C39 C44 H44A 109.5
C39 C44 H44B 109.5
H44A C44 H44B 109.5
C39 C44 H44C 109.5
H44A C44 H44C 109.5
H44B C44 H44C 109.5
C40 C45 H45A 109.5
C40 C45 H45B 109.5
H45A C45 H45B 109.5
C40 C45 H45C 109.5
H45A C45 H45C 109.5
H45B C45 H45C 109.5
C41 C46 H46A 109.5
C41 C46 H46B 109.5
H46A C46 H46B 109.5
C41 C46 H46C 109.5
H46A C46 H46C 109.5
H46B C46 H46C 109.5
O5 C47 C52 125.1(13)
O5 C47 C48 115.8(11)
C52 C47 C48 119.1(11)
O5 C47 Ir3 129.5(9)
C52 C47 Ir3 68.4(7)
C48 C47 Ir3 72.6(7)
O6 C48 C49 125.5(12)
O6 C48 C47 115.8(11)
C49 C48 C47 118.7(11)
O6 C48 Ir3 130.6(9)
C49 C48 Ir3 67.6(7)
C47 C48 Ir3 72.0(7)
C48 C49 C50 121.4(12)
C48 C49 Ir3 76.7(8)
C50 C49 Ir3 71.4(7)
C48 C49 H49 119.3
C50 C49 H49 119.3
Ir3 C49 H49 124.1
C51 C50 C49 120.0(12)
C51 C50 Ir3 72.2(8)
C49 C50 Ir3 71.6(7)
C51 C50 H50 120
C49 C50 H50 120
Ir3 C50 H50 128.4
C50 C51 C52 119.2(12)
C50 C51 Ir3 71.5(8)
C52 C51 Ir3 71.9(8)
C50 C51 H51 120.4
C52 C51 H51 120.4
Ir3 C51 H51 128.4
C51 C52 C47 121.3(13)
C51 C52 Ir3 71.4(8)
C47 C52 Ir3 75.7(8)
C51 C52 H52 119.3
C47 C52 H52 119.3
Ir3 C52 H52 125.3
O5 C53 H53A 109.5
O5 C53 H53B 109.5
H53A C53 H53B 109.5
O5 C53 H53C 109.5
H53A C53 H53C 109.5
H53B C53 H53C 109.5
O6 C54 H54A 109.5
O6 C54 H54B 109.5
H54A C54 H54B 109.5
O6 C54 H54C 109.5
H54A C54 H54C 109.5
H54B C54 H54C 109.5
C11 O1 C17 118.1(12)
C12 O2 C18 117.9(11)
C29 O3 C35 118.4(10)
C30 O4 C36 118.6(12)
C47 O5 C53 117.9(10)
C48 O6 C54 118.2(10)
F2 B1 F3 109.6(10)
F2 B1 F4 110.2(10)
F3 B1 F4 107.9(10)
F2 B1 F1 110.2(10)
F3 B1 F1 108.8(9)
F4 B1 F1 110.3(10)
F8 B2 F6 110.8(10)
F8 B2 F5 110.8(10)
F6 B2 F5 108.7(9)
F8 B2 F7 108.7(10)
F6 B2 F7 108.8(8)
F5 B2 F7 109.0(9)
F9 B3 F10 110.5(10)
F9 B3 F11 109.9(9)
F10 B3 F11 109.4(9)
F9 B3 F12 109.4(10)
F10 B3 F12 107.4(9)
F11 B3 F12 110.2(9)
F16 B4 F14 110.7(10)
F16 B4 F13 110.1(10)
F14 B4 F13 110.0(10)
F16 B4 F15 108.8(10)
F14 B4 F15 109.2(9)
F13 B4 F15 108.0(9)
F18 B5 F20 110.7(17)
F18 B5 F17 109.2(18)
F20 B5 F17 110.9(18)
F18 B5 F19 108.5(17)
F20 B5 F19 107.7(17)
F17 B5 F19 109.9(18)
F23 B5B F17B 111.0(18)
F23 B5B F21 114.4(17)
F17B B5B F21 110.9(18)
F23 B5B F22 107.3(17)
F17B B5B F22 107.6(18)
F21 B5B F22 105.1(16)
F26 B6 F27 108.3(17)
F26 B6 F25 110.2(17)
F27 B6 F25 113.3(17)
F26 B6 F24 108.7(17)
F27 B6 F24 109.0(16)
F25 B6 F24 107.2(16)
F29 B6B F31 106.0(18)
F29 B6B F28 110.1(19)
F31 B6B F28 109.8(19)
F29 B6B F30 111.9(19)
F31 B6B F30 111.0(19)
F28 B6B F30 108.0(18)
C5 Ir1 C3 65.4(5)
C5 Ir1 C1 38.7(4)
C3 Ir1 C1 63.6(5)
C5 Ir1 C4 38.7(5)
C3 Ir1 C4 38.9(4)
C1 Ir1 C4 63.7(5)
C5 Ir1 C2 65.6(5)
C3 Ir1 C2 38.8(5)
C1 Ir1 C2 37.9(4)
C4 Ir1 C2 65.1(5)
C5 Ir1 C15 120.0(5)
C3 Ir1 C15 126.4(6)
C1 Ir1 C15 155.2(5)
C4 Ir1 C15 108.3(5)
C2 Ir1 C15 163.1(5)
C5 Ir1 C16 106.5(5)
C3 Ir1 C16 156.7(5)
C1 Ir1 C16 124.7(5)
C4 Ir1 C16 121.1(5)
C2 Ir1 C16 160.1(5)
C15 Ir1 C16 36.8(5)
C5 Ir1 C13 173.5(5)
C3 Ir1 C13 112.6(5)
C1 Ir1 C13 134.8(5)
C4 Ir1 C13 143.2(5)
C2 Ir1 C13 108.7(5)
C15 Ir1 C13 66.4(5)
C16 Ir1 C13 77.8(5)
C5 Ir1 C14 149.6(5)
C3 Ir1 C14 109.0(6)
C1 Ir1 C14 167.6(4)
C4 Ir1 C14 117.6(6)
C2 Ir1 C14 130.1(5)
C15 Ir1 C14 37.2(5)
C16 Ir1 C14 66.2(5)
C13 Ir1 C14 36.6(5)
C5 Ir1 C11 115.2(5)
C3 Ir1 C11 167.4(5)
C1 Ir1 C11 108.4(5)
C4 Ir1 C11 148.4(5)
C2 Ir1 C11 128.9(5)
C15 Ir1 C11 65.1(6)
C16 Ir1 C11 35.7(5)
C13 Ir1 C11 65.2(5)
C14 Ir1 C11 76.9(6)
C5 Ir1 C12 140.7(5)
C3 Ir1 C12 136.4(5)
C1 Ir1 C12 112.6(5)
C4 Ir1 C12 174.6(4)
C2 Ir1 C12 109.5(4)
C15 Ir1 C12 76.6(5)
C16 Ir1 C12 64.1(4)
C13 Ir1 C12 36.5(5)
C14 Ir1 C12 65.0(5)
C11 Ir1 C12 35.3(4)
C22 Ir2 C23 37.9(6)
C22 Ir2 C19 63.3(5)
C23 Ir2 C19 37.7(5)
C22 Ir2 C21 38.7(5)
C23 Ir2 C21 64.7(5)
C19 Ir2 C21 64.8(5)
C22 Ir2 C20 63.3(5)
C23 Ir2 C20 64.3(5)
C19 Ir2 C20 39.5(5)
C21 Ir2 C20 37.7(5)
C22 Ir2 C33 109.6(5)
C23 Ir2 C33 128.8(5)
C19 Ir2 C33 165.2(5)
C21 Ir2 C33 118.7(5)
C20 Ir2 C33 151.3(5)
C22 Ir2 C32 125.3(5)
C23 Ir2 C32 160.7(5)
C19 Ir2 C32 157.9(5)
C21 Ir2 C32 108.0(5)
C20 Ir2 C32 122.0(5)
C33 Ir2 C32 36.8(5)
C22 Ir2 C31 154.1(6)
C23 Ir2 C31 162.6(5)
C19 Ir2 C31 126.2(5)
C21 Ir2 C31 118.8(5)
C20 Ir2 C31 107.2(5)
C33 Ir2 C31 66.2(5)
C32 Ir2 C31 36.7(5)
C22 Ir2 C34 115.2(5)
C23 Ir2 C34 109.5(5)
C19 Ir2 C34 132.7(5)
C21 Ir2 C34 145.6(5)
C20 Ir2 C34 172.2(5)
C33 Ir2 C34 36.3(4)
C32 Ir2 C34 65.5(5)
C31 Ir2 C34 77.4(5)
C22 Ir2 C30 169.1(5)
C23 Ir2 C30 131.2(5)
C19 Ir2 C30 108.2(5)
C21 Ir2 C30 146.2(5)
C20 Ir2 C30 115.2(5)
C33 Ir2 C30 77.0(5)
C32 Ir2 C30 65.2(5)
C31 Ir2 C30 36.3(5)
C34 Ir2 C30 64.6(5)
C22 Ir2 C29 139.0(6)
C23 Ir2 C29 111.5(5)
C19 Ir2 C29 111.3(4)
C21 Ir2 C29 175.9(5)
C20 Ir2 C29 139.9(5)
C33 Ir2 C29 64.7(4)
C32 Ir2 C29 76.1(5)
C31 Ir2 C29 64.4(5)
C34 Ir2 C29 36.0(4)
C30 Ir2 C29 35.1(5)
C38 Ir3 C39 39.5(5)
C38 Ir3 C40 64.6(5)
C39 Ir3 C40 38.2(5)
C38 Ir3 C37 37.8(5)
C39 Ir3 C37 65.0(5)
C40 Ir3 C37 64.7(5)
C38 Ir3 C41 64.6(5)
C39 Ir3 C41 65.4(5)
C40 Ir3 C41 39.4(4)
C37 Ir3 C41 38.7(5)
C38 Ir3 C50 129.7(5)
C39 Ir3 C50 109.3(5)
C40 Ir3 C50 119.6(4)
C37 Ir3 C50 165.9(5)
C41 Ir3 C50 152.8(5)
C38 Ir3 C49 109.6(5)
C39 Ir3 C49 115.6(5)
C40 Ir3 C49 146.9(4)
C37 Ir3 C49 132.0(5)
C41 Ir3 C49 170.2(5)
C50 Ir3 C49 37.0(4)
C38 Ir3 C51 160.9(5)
C39 Ir3 C51 123.9(5)
C40 Ir3 C51 108.4(5)
C37 Ir3 C51 157.7(6)
C41 Ir3 C51 122.3(5)
C50 Ir3 C51 36.3(5)
C49 Ir3 C51 65.9(5)
C38 Ir3 C52 162.3(5)
C39 Ir3 C52 153.0(5)
C40 Ir3 C52 119.0(5)
C37 Ir3 C52 125.8(5)
C41 Ir3 C52 106.3(5)
C50 Ir3 C52 65.4(5)
C49 Ir3 C52 77.0(5)
C51 Ir3 C52 36.7(5)
C38 Ir3 C47 131.1(5)
C39 Ir3 C47 170.6(5)
C40 Ir3 C47 145.6(5)
C37 Ir3 C47 107.6(5)
C41 Ir3 C47 112.9(5)
C50 Ir3 C47 76.5(4)
C49 Ir3 C47 64.3(5)
C51 Ir3 C47 65.2(4)
C52 Ir3 C47 36.0(5)
C38 Ir3 C48 110.9(5)
C39 Ir3 C48 139.7(5)
C40 Ir3 C48 174.8(4)
C37 Ir3 C48 110.2(5)
C41 Ir3 C48 137.2(4)
C50 Ir3 C48 65.0(4)
C49 Ir3 C48 35.7(4)
C51 Ir3 C48 76.7(5)
C52 Ir3 C48 64.4(5)
C47 Ir3 C48 35.3(4)
O7 N1 O8 123(4)
O7 N1 C55 114(3)
O8 N1 C55 115(3)
O9 N2 O10 126(3)
O9 N2 C56 115(2)
O10 N2 C56 108(3)
N2 C56 H56D 109.5
N2 C56 H56E 109.5
H56D C56 H56E 109.5
N2 C56 H56F 109.5
H56D C56 H56F 109.5
H56E C56 H56F 109.5
O11 N3 O12 129(3)
O11 N3 C57 120(3)
O12 N3 C57 112(2)
O13 N4 O14 125(4)
O13 N4 C58 113(3)
O14 N4 C58 111(3)

loop_
_geom_bond_atom_site_label_1
_geom_bond_atom_site_label_2
_geom_bond_distance
C1 C2 1.416(17)
C1 C5 1.439(16)
C1 C6 1.528(18)
C1 Ir1 2.171(11)
C2 C3 1.448(19)
C2 C7 1.457(17)
C2 Ir1 2.185(12)
C3 C4 1.449(17)
C3 C8 1.506(19)
C3 Ir1 2.170(13)
C4 C5 1.441(18)
C4 C9 1.462(18)
C4 Ir1 2.180(13)
C5 C10 1.472(17)
C5 Ir1 2.168(12)
C6 H6A 0.98
C6 H6B 0.98
C6 H6C 0.98
C7 H7A 0.98
C7 H7B 0.98
C7 H7C 0.98
C8 H8A 0.98
C8 H8B 0.98
C8 H8C 0.98
C9 H9A 0.98
C9 H9B 0.98
C9 H9C 0.98
C10 H10A 0.98
C10 H10B 0.98
C10 H10C 0.98
C11 O1 1.330(19)
C11 C16 1.41(2)
C11 C12 1.420(18)
C11 Ir1 2.341(15)
C12 O2 1.343(16)
C12 C13 1.44(2)
C12 Ir1 2.347(14)
C13 C14 1.407(19)
C13 Ir1 2.236(16)
C13 H13 0.95
C14 C15 1.426(19)
C14 Ir1 2.250(14)
C14 H14 0.95
C15 C16 1.41(2)
C15 Ir1 2.222(14)
C15 H15 0.95
C16 Ir1 2.236(13)
C16 H16 0.95
C17 O1 1.468(16)
C17 H17A 0.98
C17 H17B 0.98
C17 H17C 0.98
C18 O2 1.437(15)
C18 H18A 0.98
C18 H18B 0.98
C18 H18C 0.98
C19 C23 1.39(2)
C19 C20 1.470(19)
C19 C24 1.51(2)
C19 Ir2 2.161(12)
C20 C21 1.408(18)
C20 C25 1.48(2)
C20 Ir2 2.188(13)
C21 C22 1.43(2)
C21 C26 1.47(2)
C21 Ir2 2.166(14)
C22 C23 1.40(2)
C22 C27 1.50(2)
C22 Ir2 2.158(15)
C23 C28 1.49(2)
C23 Ir2 2.161(14)
C24 H24A 0.98
C24 H24B 0.98
C24 H24C 0.98
C25 H25A 0.98
C25 H25B 0.98
C25 H25C 0.98
C26 H26A 0.98
C26 H26B 0.98
C26 H26C 0.98
C27 H27A 0.98
C27 H27B 0.98
C27 H27C 0.98
C28 H28A 0.98
C28 H28B 0.98
C28 H28C 0.98
C29 O3 1.321(14)
C29 C30 1.414(19)
C29 C34 1.429(16)
C29 Ir2 2.364(12)
C30 O4 1.337(15)
C30 C31 1.423(19)
C30 Ir2 2.322(14)
C31 C32 1.408(18)
C31 Ir2 2.237(13)
C31 H31 0.95
C32 C33 1.410(19)
C32 Ir2 2.235(13)
C32 H32 0.95
C33 C34 1.394(17)
C33 Ir2 2.227(12)
C33 H33 0.95
C34 Ir2 2.248(12)
C34 H34 0.95
C35 O3 1.429(15)
C35 H35A 0.98
C35 H35B 0.98
C35 H35C 0.98
C36 O4 1.435(17)
C36 H36A 0.98
C36 H36B 0.98
C36 H36C 0.98
C37 C38 1.41(2)
C37 C41 1.452(19)
C37 C42 1.499(17)
C37 Ir3 2.185(13)
C38 C39 1.467(18)
C38 C43 1.520(18)
C38 Ir3 2.164(14)
C39 C40 1.427(18)
C39 C44 1.478(17)
C39 Ir3 2.178(12)
C40 C45 1.468(18)
C40 C41 1.478(17)
C40 Ir3 2.180(12)
C41 C46 1.46(2)
C41 Ir3 2.203(14)
C42 H42A 0.98
C42 H42B 0.98
C42 H42C 0.98
C43 H43A 0.98
C43 H43B 0.98
C43 H43C 0.98
C44 H44A 0.98
C44 H44B 0.98
C44 H44C 0.98
C45 H45A 0.98
C45 H45B 0.98
C45 H45C 0.98
C46 H46A 0.98
C46 H46B 0.98
C46 H46C 0.98
C47 O5 1.343(14)
C47 C52 1.419(18)
C47 C48 1.421(18)
C47 Ir3 2.339(12)
C48 O6 1.328(15)
C48 C49 1.406(17)
C48 Ir3 2.347(12)
C49 C50 1.415(17)
C49 Ir3 2.230(13)
C49 H49 0.95
C50 C51 1.390(19)
C50 Ir3 2.228(13)
C50 H50 0.95
C51 C52 1.411(18)
C51 Ir3 2.237(13)
C51 H51 0.95
C52 Ir3 2.244(14)
C52 H52 0.95
C53 O5 1.437(16)
C53 H53A 0.98
C53 H53B 0.98
C53 H53C 0.98
C54 O6 1.448(16)
C54 H54A 0.98
C54 H54B 0.98
C54 H54C 0.98
B1 F2 1.370(13)
B1 F3 1.373(12)
B1 F4 1.383(13)
B1 F1 1.385(12)
B2 F8 1.358(12)
B2 F6 1.378(12)
B2 F5 1.387(11)
B2 F7 1.399(12)
B3 F9 1.350(12)
B3 F10 1.371(12)
B3 F11 1.374(12)
B3 F12 1.393(12)
B4 F16 1.360(12)
B4 F14 1.379(12)
B4 F13 1.384(12)
B4 F15 1.388(12)
B5 F18 1.367(16)
B5 F20 1.370(15)
B5 F17 1.379(15)
B5 F19 1.392(16)
B5B F23 1.365(15)
B5B F17B 1.379(15)
B5B F21 1.383(15)
B5B F22 1.390(16)
B6 F26 1.357(16)
B6 F27 1.370(16)
B6 F25 1.379(15)
B6 F24 1.379(15)
B6B F29 1.361(16)
B6B F31 1.378(16)
B6B F28 1.380(16)
B6B F30 1.385(16)
N1 O7 1.17(3)
N1 O8 1.26(3)
N1 C55 1.46(3)
C55 H56A 0.98
C55 H56B 0.98
C55 H56C 0.98
N2 O9 1.18(2)
N2 O10 1.26(3)
N2 C56 1.46(2)
C56 H56D 0.98
C56 H56E 0.98
C56 H56F 0.98
N3 O11 1.15(2)
N3 O12 1.25(3)
N3 C57 1.46(2)
C57 H11A 0.98
C57 H11B 0.98
C57 H11C 0.98
N4 O13 1.18(3)
N4 O14 1.25(3)
N4 C58 1.46(3)
C58 H62A 0.98
C58 H62B 0.98
C58 H62C 0.98
